data_7203894
loop_
_publ_author_name
'Stefania Canestrari'
'Alexander Mar'in'
'Paolo Sgarabotto'
'Lara Righi'
'Lucedio Greci'

_publ_section_title
;
 New insights on the reaction of trialkyl phosphites with
 2-phenyl-3-phenylimino-3H-indole N-oxide: an indolic nitrone. Crystal
 structures of 1-diethylphosphoryl-2-phenyl-3-phenylamino-1H-indole and
 2-phenyl-4-phenylimino-4H-3,1-benzoxazine
;
_journal_issue 4
_journal_name_full 'J. Chem. Soc., Perkin Trans. 2'
_journal_page_first 833
_journal_page_last 838
_journal_paper_doi 10.1039/a907601h
_journal_year 2000
_chemical_compound_source ?
_chemical_formula_sum 'C24 H25 N2 O3 P'
_chemical_formula_weight 420.45
_chemical_name_systematic
;
1-Diethylphosphnyl-2-Phenyl-3-Phenylamino Indole
;
_space_group_IT_number 14
_symmetry_Int_Tables_number 14
_symmetry_space_group_name_Hall '-P 2ybc'
_symmetry_space_group_name_H-M 'P 1 21/c 1'
_cell_angle_alpha 90.00(0)
_cell_angle_beta 106.9(1)
_cell_angle_gamma 90.0(0)
_cell_formula_units_Z 4.00
_cell_length_a 12.437(3)
_cell_length_b 9.569(2)
_cell_length_c 19.543(4)
_cell_measurement_radiation X
_cell_measurement_reflns_used 35
_cell_measurement_temperature 295
_cell_measurement_theta_max 41
_cell_measurement_theta_min 24
_cell_measurement_wavelength 1.54178
_cell_volume 2225.4(15)
_diffrn_ambient_temperature 295
_diffrn_radiation_monochromator Graphite
_diffrn_radiation_source Cu
_diffrn_radiation_type X
_diffrn_radiation_wavelength 1.54178
_exptl_absorpt_coefficient_mu 1.3143
_exptl_crystal_colour colourless
_exptl_crystal_density_diffrn 1.2549
_exptl_crystal_description ?
_exptl_crystal_F_000 888.0
_exptl_crystal_size_max 0.38
_exptl_crystal_size_mid 0.14
_exptl_crystal_size_min 0.07
_refine_ls_number_parameters 371
_refine_ls_number_reflns 2070
_refine_ls_restrained_S_all 0.339
_refine_ls_R_factor_gt 0.044
_refine_ls_wR_factor_ref 0.049
_reflns_number_total 4647
_cod_data_source_file a907601h.txt
_cod_data_source_block (I)
_cod_depositor_comments
;
 Changing the _atom_site_occupancy data item value from '.' to '1'
 for all fully occupied atom sites.

 Antanas Vaitkus,
 2017-02-10
;
_cod_original_cell_volume 2225.(1)
_cod_original_sg_symbol_H-M ' P 21/C        '
_cod_original_formula_sum 'P1 O3 N2 C24 H25 '
_cod_database_code 7203894

loop_
_symmetry_equiv_pos_as_xyz
x,y,z
-x,-y,-z
x,-y+1/2,z+1/2
-x,y+1/2,-z+1/2

loop_
_atom_site_label
_atom_site_fract_x
_atom_site_fract_y
_atom_site_fract_z
_atom_site_U_iso_or_equiv
_atom_site_adp_type
_atom_site_type_symbol
_atom_site_calc_flag
_atom_site_occupancy
_atom_site_disorder_group
P1 0.7333(1) 0.1633(1) 0.2098(1) 0.0563(4) Uani P . 1 .
O1 0.7872(2) 0.0997(3) 0.2788(1) 0.0652(11) Uani O . 1 .
O3 0.6528(2) 0.0682(3) 0.1528(1) 0.0645(10) Uani O . 1 .
O4 0.6494(3) 0.2856(4) 0.2070(2) 0.1012(16) Uani O . 1 .
N1 0.8248(3) 0.2264(4) 0.1703(2) 0.0531(11) Uani N . 1 .
N2 1.1000(3) 0.3252(4) 0.1557(2) 0.0636(14) Uani N . 1 .
C1 0.9440(3) 0.2447(4) 0.1993(2) 0.0514(13) Uani C . 1 .
C2 0.9868(3) 0.2893(4) 0.1468(2) 0.0534(14) Uani C . 1 .
C3 0.8969(3) 0.3029(4) 0.0818(2) 0.0547(16) Uani C . 1 .
C4 0.8940(4) 0.3487(4) 0.0131(2) 0.0661(19) Uani C . 1 .
C5 0.7917(5) 0.3544(5) -0.0383(2) 0.0761(20) Uani C . 1 .
C6 0.6935(5) 0.3215(5) -0.0221(2) 0.0794(22) Uani C . 1 .
C7 0.6939(4) 0.2734(5) 0.0459(2) 0.0690(17) Uani C . 1 .
C8 0.7978(3) 0.2657(4) 0.0969(2) 0.0542(14) Uani C . 1 .
C11 1.0066(3) 0.2246(4) 0.2755(2) 0.0514(13) Uani C . 1 .
C12 1.0967(4) 0.1331(4) 0.2933(3) 0.0669(17) Uani C . 1 .
C13 1.1606(4) 0.1191(5) 0.3651(3) 0.0753(20) Uani C . 1 .
C14 1.1347(4) 0.1948(5) 0.4175(3) 0.0772(20) Uani C . 1 .
C15 1.0444(4) 0.2867(6) 0.3997(2) 0.0714(18) Uani C . 1 .
C16 0.9822(4) 0.3007(5) 0.3296(2) 0.0618(16) Uani C . 1 .
C21 1.1698(3) 0.2455(4) 0.1273(2) 0.0543(13) Uani C . 1 .
C22 1.1355(4) 0.1163(4) 0.0956(2) 0.0626(17) Uani C . 1 .
C23 1.2066(5) 0.0386(6) 0.0686(3) 0.0779(21) Uani C . 1 .
C24 1.3134(6) 0.0854(7) 0.0728(3) 0.0915(26) Uani C . 1 .
C25 1.3474(5) 0.2134(7) 0.1043(3) 0.0861(22) Uani C . 1 .
C26 1.2760(4) 0.2937(6) 0.1311(2) 0.0679(18) Uani C . 1 .
C31 0.6919(5) -0.0681(6) 0.1359(4) 0.0910(26) Uani C . 1 .
C32 0.5941(8) -0.1553(11) 0.0999(7) 0.1390(52) Uani C . 1 .
C41 0.6463(11) 0.3779(11) 0.2564(5) 0.1699(56) Uani C . 1 .
C42 0.5611(9) 0.4856(9) 0.2355(6) 0.1320(44) Uani C . 1 .
H2 1.1257(39) 0.4032(54) 0.1775(25) 0.089(16) Uiso H . 1 .
H4 0.9671(30) 0.3764(39) 0.0042(19) 0.056(11) Uiso H . 1 .
H5 0.7908(33) 0.3900(45) -0.0855(23) 0.079(12) Uiso H . 1 .
H6 0.6209(36) 0.3293(47) -0.0602(24) 0.078(14) Uiso H . 1 .
H7 0.6187(38) 0.2481(50) 0.0581(23) 0.075(14) Uiso H . 1 .
H12 1.1227(36) 0.0829(49) 0.2541(23) 0.087(14) Uiso H . 1 .
H13 1.2162(33) 0.0519(45) 0.3704(21) 0.069(13) Uiso H . 1 .
H14 1.1866(33) 0.1813(41) 0.4693(22) 0.067(11) Uiso H . 1 .
H15 1.0161(35) 0.3502(48) 0.4376(23) 0.084(13) Uiso H . 1 .
H16 0.9248(29) 0.3652(38) 0.3165(18) 0.061(11) Uiso H . 1 .
H22 1.0514(34) 0.0839(43) 0.0907(19) 0.074(12) Uiso H . 1 .
H23 1.1778(35) -0.0476(52) 0.0450(23) 0.084(14) Uiso H . 1 .
H24 1.3674(43) 0.0256(63) 0.0532(28) 0.133(19) Uiso H . 1 .
H25 1.4201(38) 0.2445(48) 0.1065(23) 0.082(14) Uiso H . 1 .
H26 1.3102(41) 0.3783(58) 0.1554(26) 0.102(18) Uiso H . 1 .
H311 0.7479(54) -0.1158(70) 0.1779(35) 0.132(25) Uiso H . 1 .
H312 0.7610(64) -0.0490(83) 0.1104(40) 0.205(32) Uiso H . 1 .
H321 0.5371(45) -0.1562(57) 0.1336(32) 0.098(19) Uiso H . 1 .
H322 0.618(10) -0.259(14) 0.0924(67) 0.121(66) Uiso H . 1 .
H323 0.5503(72) -0.107(10) 0.0495(45) 0.180(39) Uiso H . 1 .
H411 0.6088(34) 0.3128(47) 0.2946(24) 0.037(13) Uiso H . 1 .
H412 0.7192(58) 0.4166(79) 0.2828(41) 0.177(29) Uiso H . 1 .
H421 0.5878(67) 0.5522(80) 0.1959(42) 0.134(33) Uiso H . 1 .
H422 0.4778(92) 0.448(13) 0.2084(66) 0.219(58) Uiso H . 1 .
H423 0.5591(90) 0.551(12) 0.2789(58) 0.210(52) Uiso H . 1 .

loop_
_atom_site_aniso_label
_atom_site_aniso_U_11
_atom_site_aniso_U_22
_atom_site_aniso_U_33
_atom_site_aniso_U_23
_atom_site_aniso_U_13
_atom_site_aniso_U_12
P1 0.0596(6) 0.0565(6) 0.0551(6) 0.0029(5) 0.0204(4) 0.0074(5)
O1 0.0674(17) 0.0672(18) 0.0613(16) 0.0127(14) 0.0193(13) -0.0018(14)
O3 0.0522(15) 0.0660(19) 0.0736(18) -0.0030(14) 0.0154(14) -0.0010(13)
O4 0.1306(29) 0.1033(28) 0.0774(21) 0.0052(19) 0.0423(22) 0.0624(23)
N1 0.0548(18) 0.0586(20) 0.0434(15) 0.0035(14) 0.0103(13) -0.0033(15)
N2 0.0707(23) 0.0559(23) 0.0711(22) -0.0154(18) 0.0314(18) -0.0100(18)
C1 0.0611(22) 0.0465(22) 0.0460(19) -0.0015(16) 0.0144(17) 0.0017(18)
C2 0.0621(23) 0.0471(21) 0.0527(21) -0.0105(17) 0.0192(18) -0.0067(18)
C3 0.0772(26) 0.0429(22) 0.0451(20) -0.0059(16) 0.0194(19) -0.0035(18)
C4 0.0990(34) 0.0503(24) 0.0542(23) -0.0039(19) 0.0304(24) -0.0086(24)
C5 0.1100(39) 0.0652(30) 0.0505(25) 0.0022(21) 0.0191(26) -0.0074(27)
C6 0.0995(38) 0.0713(33) 0.0521(25) 0.0075(23) -0.0022(26) 0.0031(28)
C7 0.0727(28) 0.0659(28) 0.0608(25) 0.0012(21) 0.0073(22) -0.0047(23)
C8 0.0617(23) 0.0510(23) 0.0454(19) -0.0007(17) 0.0086(18) -0.0015(18)
C11 0.0524(20) 0.0513(22) 0.0469(19) 0.0009(17) 0.0087(16) -0.0047(18)
C12 0.0678(26) 0.0560(27) 0.0723(27) 0.0004(21) 0.0129(22) 0.0026(20)
C13 0.0613(27) 0.0554(28) 0.0949(38) 0.0182(26) 0.0004(26) 0.0005(23)
C14 0.0838(33) 0.0772(36) 0.0589(27) 0.0142(25) 0.0021(25) -0.0232(27)
C15 0.0787(30) 0.0816(33) 0.0507(24) 0.0017(23) 0.0140(22) -0.0059(26)
C16 0.0633(25) 0.0679(29) 0.0509(21) -0.0012(20) 0.0115(18) 0.0029(22)
C21 0.0572(22) 0.0565(26) 0.0467(19) 0.0051(17) 0.0110(17) 0.0058(18)
C22 0.0780(29) 0.0491(24) 0.0607(24) -0.0003(19) 0.0202(22) 0.0069(21)
C23 0.0942(38) 0.0626(32) 0.0710(29) -0.0026(23) 0.0149(26) 0.0210(27)
C24 0.0996(42) 0.0973(45) 0.0802(33) 0.0010(31) 0.0302(31) 0.0377(38)
C25 0.0602(28) 0.1124(45) 0.0857(34) 0.0083(32) 0.0214(26) 0.0153(30)
C26 0.0628(26) 0.0766(31) 0.0619(25) 0.0016(23) 0.0144(21) 0.0007(23)
C31 0.0654(30) 0.0751(36) 0.1216(47) -0.0293(33) 0.0098(34) -0.0006(29)
C32 0.093(5) 0.109(6) 0.206(11) -0.065(7) 0.031(6) -0.023(5)
C41 0.224(12) 0.139(8) 0.113(6) -0.062(6) -0.004(7) 0.086(8)
C42 0.1374(70) 0.0964(54) 0.1499(78) -0.0391(56) 0.0222(64) 0.0465(49)

loop_
_atom_type_symbol
_atom_type_number_in_cell
_atom_type_description
_atom_type_scat_dispersion_real
_atom_type_scat_dispersion_imag
_atom_type_scat_source
'P ' 4 'Phosphorus  ' 0.2955 0.4335 'Int. Tab. C, 4.2.6.8, 6.1.1.4'
'O ' 12 'Oxygen      ' 0.0492 0.0322 'Int. Tab. C, 4.2.6.8, 6.1.1.4'
'N ' 8 'Nitrogen    ' 0.0311 0.0180 'Int. Tab. C, 4.2.6.8, 6.1.1.4'
'C ' 96 'Carbon      ' 0.0181 0.0091 'Int. Tab. C, 4.2.6.8, 6.1.1.4'
'H ' 100 'Hydrogen    ' 0.0000 0.0000 'Int. Tab. C, 4.2.6.8, 6.1.1.4'

loop_
_geom_angle_atom_site_label_1
_geom_angle_atom_site_label_2
_geom_angle_atom_site_label_3
_geom_angle
_geom_angle_site_symmetry_1
_geom_angle_site_symmetry_2
_geom_angle_site_symmetry_3
_geom_angle_publ_flag
O1 P1 O3 116.5(2) . . . no
O1 P1 O4 118.1(2) . . . no
O1 P1 N1 112.9(2) . . . no
O3 P1 O4 97.4(2) . . . no
O3 P1 N1 105.3(2) . . . no
O4 P1 N1 104.6(2) . . . no
P1 O3 C31 119.7(3) . . . no
P1 O4 C41 129.8(6) . . . no
P1 N1 C1 128.9(3) . . . no
P1 N1 C8 124.8(3) . . . no
C1 N1 C8 106.2(3) . . . no
C2 N2 C21 122.4(4) . . . no
C2 N2 H2 119(3) . . . no
C21 N2 H2 119(3) . . . no
N1 C1 C2 109.1(4) . . . no
N1 C1 C11 124.2(3) . . . no
C2 C1 C11 126.6(4) . . . no
N2 C2 C1 125.6(4) . . . no
N2 C2 C3 125.5(4) . . . no
C1 C2 C3 108.8(3) . . . no
C2 C3 C4 132.3(4) . . . no
C2 C3 C8 107.4(4) . . . no
C4 C3 C8 120.3(4) . . . no
C3 C4 C5 118.2(4) . . . no
C3 C4 H4 118(2) . . . no
C5 C4 H4 124(2) . . . no
C4 C5 C6 121.0(5) . . . no
C4 C5 H5 117(3) . . . no
C6 C5 H5 122(3) . . . no
C5 C6 C7 122.0(4) . . . no
C5 C6 H6 119(3) . . . no
C7 C6 H6 119(3) . . . no
C6 C7 C8 116.4(4) . . . no
C6 C7 H7 122(2) . . . no
C8 C7 H7 122(3) . . . no
N1 C8 C3 108.4(3) . . . no
N1 C8 C7 129.5(4) . . . no
C3 C8 C7 122.1(4) . . . no
C1 C11 C12 119.1(4) . . . no
C1 C11 C16 122.1(3) . . . no
C12 C11 C16 118.7(4) . . . no
C11 C12 C13 119.6(5) . . . no
C11 C12 H12 121(3) . . . no
C13 C12 H12 119(2) . . . no
C12 C13 C14 120.7(5) . . . no
C12 C13 H13 111(3) . . . no
C14 C13 H13 128(3) . . . no
C13 C14 C15 119.8(5) . . . no
C13 C14 H14 117(2) . . . no
C15 C14 H14 123(2) . . . no
C14 C15 C16 119.5(4) . . . no
C14 C15 H15 125(2) . . . no
C16 C15 H15 115(2) . . . no
C11 C16 C15 121.7(4) . . . no
C11 C16 H16 118(2) . . . no
C15 C16 H16 121(2) . . . no
N2 C21 C22 121.3(4) . . . no
N2 C21 C26 119.7(4) . . . no
C22 C21 C26 119.0(4) . . . no
C21 C22 C23 120.2(4) . . . no
C21 C22 H22 118(2) . . . no
C23 C22 H22 122(2) . . . no
C22 C23 C24 121.2(6) . . . no
C22 C23 H23 117(3) . . . no
C24 C23 H23 122(3) . . . no
C23 C24 C25 118.6(6) . . . no
C23 C24 H24 121(3) . . . no
C25 C24 H24 120(3) . . . no
C24 C25 C26 120.9(6) . . . no
C24 C25 H25 118(3) . . . no
C26 C25 H25 121(3) . . . no
C21 C26 C25 120.1(5) . . . no
C21 C26 H26 125(3) . . . no
C25 C26 H26 114(3) . . . no
O3 C31 C32 109.3(6) . . . no
O3 C31 H311 114(4) . . . no
O3 C31 H312 108(4) . . . no
C32 C31 H311 114(4) . . . no
C32 C31 H312 121(4) . . . no
H311 C31 H312 90(6) . . . no
C31 C32 H321 108(3) . . . no
C31 C32 H322 111(7) . . . no
C31 C32 H323 109(5) . . . no
H321 C32 H322 110(8) . . . no
H321 C32 H323 108(6) . . . no
H322 C32 H323 111(9) . . . no
O4 C41 C42 116.4(9) . . . no
O4 C41 H411 102(2) . . . no
O4 C41 H412 115(5) . . . no
C42 C41 H411 99(2) . . . no
C42 C41 H412 112(5) . . . no
H411 C41 H412 110(5) . . . no
C41 C42 H421 105(4) . . . no
C41 C42 H422 115(7) . . . no
C41 C42 H423 112(6) . . . no
H421 C42 H422 106(8) . . . no
H421 C42 H423 107(7) . . . no
H422 C42 H423 110(9) . . . no

loop_
_geom_bond_atom_site_label_1
_geom_bond_atom_site_label_2
_geom_bond_distance
_geom_bond_site_symmetry_1
_geom_bond_site_symmetry_2
_geom_bond_publ_flag
P1 O1 1.454(3) . . no
P1 O3 1.557(3) . . no
P1 O4 1.558(4) . . no
P1 N1 1.663(5) . . no
O3 C31 1.463(7) . . no
O4 C41 1.32(1) . . no
N1 C1 1.436(5) . . no
N1 C8 1.425(5) . . no
N2 C2 1.410(5) . . no
N2 C21 1.387(6) . . no
N2 H2 0.87(4) . . no
C1 C2 1.355(6) . . no
C1 C11 1.479(5) . . no
C2 C3 1.434(5) . . no
C3 C4 1.403(6) . . no
C3 C8 1.394(6) . . no
C4 C5 1.374(6) . . no
C4 H4 1.01(4) . . no
C5 C6 1.384(9) . . no
C5 H5 0.98(4) . . no
C6 C7 1.405(6) . . no
C6 H6 0.99(3) . . no
C7 C8 1.386(5) . . no
C7 H7 1.06(5) . . no
C11 C12 1.384(6) . . no
C11 C16 1.388(6) . . no
C12 C13 1.404(7) . . no
C12 H12 1.03(5) . . no
C13 C14 1.367(8) . . no
C13 H13 0.93(4) . . no
C14 C15 1.389(7) . . no
C14 H14 1.04(3) . . no
C15 C16 1.370(5) . . no
C15 H15 1.09(4) . . no
C16 H16 0.92(3) . . no
C21 C22 1.393(5) . . no
C21 C26 1.380(6) . . no
C22 C23 1.373(8) . . no
C22 H22 1.07(4) . . no
C23 C24 1.38(1) . . no
C23 H23 0.96(4) . . no
C24 C25 1.381(9) . . no
C24 H24 1.04(6) . . no
C25 C26 1.387(9) . . no
C25 H25 0.94(4) . . no
C26 H26 0.97(5) . . no
C31 C32 1.47(1) . . no
C31 H311 1.02(6) . . no
C31 H312 1.13(8) . . no
C32 H321 1.10(6) . . no
C32 H322 1.06(*) . . no
C32 H323 1.08(8) . . no
C41 C42 1.45(1) . . no
C41 H411 1.17(5) . . no
C41 H412 0.98(6) . . no
C42 H421 1.12(8) . . no
C42 H422 1.08(*) . . no
C42 H423 1.06(*) . . no

loop_
_geom_hbond_atom_site_label_D
_geom_hbond_atom_site_label_H
_geom_hbond_atom_site_label_A
_geom_hbond_distance_DH
_geom_hbond_distance_HA
_geom_hbond_distance_DA
_geom_hbond_angle_DHA
_geom_hbond_site_symmetry_A
_geom_hbond_publ_flag
N2 H2 O1 0.87(5) 2.21(5) 3.076(5) 170(5) 4_755 ?

loop_
_geom_torsion_atom_site_label_1
_geom_torsion_atom_site_label_2
_geom_torsion_atom_site_label_3
_geom_torsion_atom_site_label_4
_geom_torsion
_geom_torsion_site_symmetry_1
_geom_torsion_site_symmetry_2
_geom_torsion_site_symmetry_3
_geom_torsion_site_symmetry_4
_geom_torsion_publ_flag
O1 P1 O3 C31 -51.9(4) . . . . no
O4 P1 O3 C31 -178.5(4) . . . . no
N1 P1 O3 C31 74.1(4) . . . . no
O1 P1 O4 C41 28.4(8) . . . . no
O3 P1 O4 C41 153.9(7) . . . . no
N1 P1 O4 C41 -98.1(8) . . . . no
O1 P1 N1 C1 -10.4(5) . . . . no
O1 P1 N1 C8 165.4(3) . . . . no
O3 P1 N1 C1 -138.6(4) . . . . no
O3 P1 N1 C8 37.2(4) . . . . no
O4 P1 N1 C1 119.2(4) . . . . no
O4 P1 N1 C8 -64.9(4) . . . . no
P1 O3 C31 C32 161.8(6) . . . . no
P1 O3 C31 H311 33(4) . . . . no
P1 O3 C31 H312 -65(4) . . . . no
P1 O4 C41 C42 176.0(6) . . . . no
P1 O4 C41 H411 -76(2) . . . . no
P1 O4 C41 H412 43(5) . . . . no
P1 N1 C1 C2 175.3(3) . . . . no
P1 N1 C1 C11 -7.8(6) . . . . no
C8 N1 C1 C2 -1.2(5) . . . . no
C8 N1 C1 C11 175.8(4) . . . . no
P1 N1 C8 C3 -175.3(3) . . . . no
P1 N1 C8 C7 6.7(7) . . . . no
C1 N1 C8 C3 1.4(4) . . . . no
C1 N1 C8 C7 -176.6(4) . . . . no
C21 N2 C2 C1 111.2(5) . . . . no
C21 N2 C2 C3 -73.3(6) . . . . no
H2 N2 C2 C1 -72(4) . . . . no
H2 N2 C2 C3 103(4) . . . . no
C2 N2 C21 C22 -7.8(6) . . . . no
C2 N2 C21 C26 173.0(4) . . . . no
H2 N2 C21 C22 176(4) . . . . no
H2 N2 C21 C26 -2(4) . . . . no
N1 C1 C2 N2 176.7(4) . . . . no
N1 C1 C2 C3 0.5(5) . . . . no
C11 C1 C2 N2 -0.2(7) . . . . no
C11 C1 C2 C3 -176.4(4) . . . . no
N1 C1 C11 C12 125.2(5) . . . . no
N1 C1 C11 C16 -58.7(6) . . . . no
C2 C1 C11 C12 -58.4(6) . . . . no
C2 C1 C11 C16 117.7(5) . . . . no
N2 C2 C3 C4 1.5(7) . . . . no
N2 C2 C3 C8 -175.9(4) . . . . no
C1 C2 C3 C4 177.7(4) . . . . no
C1 C2 C3 C8 0.3(5) . . . . no
C2 C3 C4 C5 -177.6(4) . . . . no
C2 C3 C4 H4 2(3) . . . . no
C8 C3 C4 C5 -0.6(6) . . . . no
C8 C3 C4 H4 179(2) . . . . no
C2 C3 C8 N1 -1.1(4) . . . . no
C2 C3 C8 C7 177.1(4) . . . . no
C4 C3 C8 N1 -178.8(4) . . . . no
C4 C3 C8 C7 -0.6(6) . . . . no
C3 C4 C5 C6 2.7(7) . . . . no
C3 C4 C5 H5 178(3) . . . . no
H4 C4 C5 C6 -176(3) . . . . no
H4 C4 C5 H5 -1(4) . . . . no
C4 C5 C6 C7 -3.7(8) . . . . no
C4 C5 C6 H6 178(3) . . . . no
H5 C5 C6 C7 -178(3) . . . . no
H5 C5 C6 H6 3(4) . . . . no
C5 C6 C7 C8 2.4(7) . . . . no
C5 C6 C7 H7 -179(3) . . . . no
H6 C6 C7 C8 -179(3) . . . . no
H6 C6 C7 H7 -1(4) . . . . no
C6 C7 C8 N1 177.5(4) . . . . no
C6 C7 C8 C3 -0.3(6) . . . . no
H7 C7 C8 N1 0(3) . . . . no
H7 C7 C8 C3 -177(3) . . . . no
C1 C11 C12 C13 176.4(4) . . . . no
C1 C11 C12 H12 3(3) . . . . no
C16 C11 C12 C13 0.2(7) . . . . no
C16 C11 C12 H12 -172(3) . . . . no
C1 C11 C16 C15 -176.5(4) . . . . no
C1 C11 C16 H16 0(3) . . . . no
C12 C11 C16 C15 -0.4(7) . . . . no
C12 C11 C16 H16 176(3) . . . . no
C11 C12 C13 C14 0.0(8) . . . . no
C11 C12 C13 H13 177(3) . . . . no
H12 C12 C13 C14 174(3) . . . . no
H12 C12 C13 H13 -8(4) . . . . no
C12 C13 C14 C15 -0.1(8) . . . . no
C12 C13 C14 H14 -178(3) . . . . no
H13 C13 C14 C15 -176(3) . . . . no
H13 C13 C14 H14 5(4) . . . . no
C13 C14 C15 C16 -0.1(8) . . . . no
C13 C14 C15 H15 179(3) . . . . no
H14 C14 C15 C16 178(3) . . . . no
H14 C14 C15 H15 -2(4) . . . . no
C14 C15 C16 C11 0.4(7) . . . . no
C14 C15 C16 H16 -175(3) . . . . no
H15 C15 C16 C11 -178(3) . . . . no
H15 C15 C16 H16 5(4) . . . . no
N2 C21 C22 C23 -179.2(4) . . . . no
N2 C21 C22 H22 4(3) . . . . no
C26 C21 C22 C23 0.0(7) . . . . no
C26 C21 C22 H22 -176(2) . . . . no
N2 C21 C26 C25 178.6(5) . . . . no
N2 C21 C26 H26 4(4) . . . . no
C22 C21 C26 C25 -0.7(7) . . . . no
C22 C21 C26 H26 -174(4) . . . . no
C21 C22 C23 C24 0.7(8) . . . . no
C21 C22 C23 H23 -176(3) . . . . no
H22 C22 C23 C24 177(3) . . . . no
H22 C22 C23 H23 0(4) . . . . no
C22 C23 C24 C25 -0.6(9) . . . . no
C22 C23 C24 H24 179(4) . . . . no
H23 C23 C24 C25 177(3) . . . . no
H23 C23 C24 H24 -3(5) . . . . no
C23 C24 C25 C26 0(1) . . . . no
C23 C24 C25 H25 -178(3) . . . . no
H24 C24 C25 C26 -179(4) . . . . no
H24 C24 C25 H25 1(5) . . . . no
C24 C25 C26 C21 0.8(9) . . . . no
C24 C25 C26 H26 175(3) . . . . no
H25 C25 C26 C21 -179(3) . . . . no
H25 C25 C26 H26 -4(5) . . . . no
O3 C31 C32 H321 -52(3) . . . . no
O3 C31 C32 H322 -172(8) . . . . no
O3 C31 C32 H323 64(5) . . . . no
H311 C31 C32 H321 77(5) . . . . no
H311 C31 C32 H322 -43(9) . . . . no
H311 C31 C32 H323 -166(7) . . . . no
H312 C31 C32 H321 -177(6) . . . . no
H312 C31 C32 H322 61(9) . . . . no
H312 C31 C32 H323 -60(7) . . . . no
O4 C41 C42 H421 -68(4) . . . . no
O4 C41 C42 H422 48(7) . . . . no
O4 C41 C42 H423 175(7) . . . . no
H411 C41 C42 H421 -176(5) . . . . no
H411 C41 C42 H422 -60(8) . . . . no
H411 C41 C42 H423 66(7) . . . . no
H412 C41 C42 H421 66(7) . . . . no
H412 C41 C42 H422 -176(9) . . . . no
H412 C41 C42 H423 -49(8) . . . . no

loop_
_cod_related_entry_id
_cod_related_entry_database
_cod_related_entry_code
1 ChemSpider 8987373
